data_4026243
loop_
_publ_author_name
'Andrew G. Lohse'
'Richard P. Hsung'
'Mitchell D. Leider'
'Sunil K. Ghosh'

_publ_section_title
;
 Developing a Diastereoselective Intramolecular [4 + 3] Cycloaddition of
 Nitrogen-Stabilized Oxyallyl Cations Derived from N-Sulfonyl-Substituted
 Allenamides
;
_journal_name_full 'Journal of Organic Chemistry'
_journal_page_first 3246
_journal_page_last 3257
_journal_paper_doi 10.1021/jo200147h
_journal_volume 76
_journal_year 2011
_chemical_absolute_configuration rm
_chemical_formula_moiety 'C20 H29 N O4'
_chemical_formula_sum 'C20 H29 N O4'
_chemical_formula_weight 347.44
_chemical_name_common 08111
_chemical_name_systematic
; 
 ? 
;
_space_group_IT_number 4
_symmetry_cell_setting monoclinic
_symmetry_space_group_name_Hall 'P 2yb'
_symmetry_space_group_name_H-M 'P 1 21 1'
_atom_sites_solution_hydrogens geom
_atom_sites_solution_primary direct
_atom_sites_solution_secondary difmap
_audit_creation_method SHELXL-97
_cell_angle_alpha 90.00
_cell_angle_beta 93.939(7)
_cell_angle_gamma 90.00
_cell_formula_units_Z 4
_cell_length_a 10.069(5)
_cell_length_b 9.734(5)
_cell_length_c 19.568(9)
_cell_measurement_reflns_used 2816
_cell_measurement_temperature 173(2)
_cell_measurement_theta_max 23.01
_cell_measurement_theta_min 2.34
_cell_volume 1913.4(16)
_computing_cell_refinement 'SAINT, Bruker'
_computing_data_collection 'SMART, Bruker'
_computing_data_reduction 'SAINT, Bruker'
_computing_molecular_graphics 'SHELXTL, Bruker'
_computing_publication_material 'Bruker SHELXTL'
_computing_structure_refinement 'SHELXL-97 (Sheldrick, 1997)'
_computing_structure_solution 'SHELXS-97 (Sheldrick, 1990)'
_diffrn_ambient_temperature 173(2)
_diffrn_measured_fraction_theta_full 0.996
_diffrn_measured_fraction_theta_max 0.996
_diffrn_measurement_device_type 'Siemens SMART Platform CCD'
_diffrn_measurement_method 'area detector, omega scans per phi'
_diffrn_radiation_monochromator graphite
_diffrn_radiation_source 'normal-focus sealed tube'
_diffrn_radiation_type MoK\a
_diffrn_radiation_wavelength 0.71073
_diffrn_reflns_av_R_equivalents 0.0927
_diffrn_reflns_av_sigmaI/netI 0.0690
_diffrn_reflns_limit_h_max 11
_diffrn_reflns_limit_h_min -11
_diffrn_reflns_limit_k_max 11
_diffrn_reflns_limit_k_min -11
_diffrn_reflns_limit_l_max 23
_diffrn_reflns_limit_l_min -23
_diffrn_reflns_number 17990
_diffrn_reflns_theta_full 25.11
_diffrn_reflns_theta_max 25.11
_diffrn_reflns_theta_min 2.03
_exptl_absorpt_coefficient_mu 0.083
_exptl_absorpt_correction_T_max 0.9917
_exptl_absorpt_correction_T_min 0.9596
_exptl_absorpt_correction_type multi-scan
_exptl_absorpt_process_details 'SADABS, R. Blessing, 1995'
_exptl_crystal_colour colorless
_exptl_crystal_density_diffrn 1.206
_exptl_crystal_description rod
_exptl_crystal_F_000 752
_exptl_crystal_size_max 0.50
_exptl_crystal_size_mid 0.20
_exptl_crystal_size_min 0.10
_refine_diff_density_max 0.235
_refine_diff_density_min -0.268
_refine_diff_density_rms 0.053
_refine_ls_abs_structure_details 'Flack H D (1983), 3133 Friedel Pairs, Acta Cryst. A39, 876-881'
_refine_ls_abs_structure_Flack 0(10)
_refine_ls_extinction_method none
_refine_ls_goodness_of_fit_ref 1.027
_refine_ls_hydrogen_treatment constr
_refine_ls_matrix_type full
_refine_ls_number_parameters 457
_refine_ls_number_reflns 3615
_refine_ls_number_restraints 1
_refine_ls_restrained_S_all 1.027
_refine_ls_R_factor_all 0.0934
_refine_ls_R_factor_gt 0.0645
_refine_ls_shift/su_max 0.000
_refine_ls_shift/su_mean 0.000
_refine_ls_structure_factor_coef Fsqd
_refine_ls_weighting_details 'calc w=1/[\s^2^(Fo^2^)+(0.0691P)^2^+0.8650P] where P=(Fo^2^+2Fc^2^)/3'
_refine_ls_weighting_scheme calc
_refine_ls_wR_factor_gt 0.1358
_refine_ls_wR_factor_ref 0.1479
_reflns_number_gt 2660
_reflns_number_total 3615
_reflns_threshold_expression >2sigma(I)
_cod_data_source_file jo200147h_si_002.cif
_cod_data_source_block 08111
_cod_original_cell_volume 1913.5(16)
_cod_database_code 4026243

loop_
_symmetry_equiv_pos_as_xyz
'x, y, z'
'-x, y+1/2, -z'

loop_
_atom_site_label
_atom_site_type_symbol
_atom_site_fract_x
_atom_site_fract_y
_atom_site_fract_z
_atom_site_U_iso_or_equiv
_atom_site_adp_type
_atom_site_occupancy
_atom_site_symmetry_multiplicity
_atom_site_calc_flag
_atom_site_refinement_flags
O1 O 0.5774(3) 0.3976(4) 0.25933(16) 0.0297(8) Uani 1 1 d .
O2 O 0.5785(3) 0.2411(4) 0.34521(18) 0.0371(9) Uani 1 1 d .
O3 O 0.7830(3) 0.6020(4) 0.3073(2) 0.0474(11) Uani 1 1 d .
O4 O 0.6264(3) 0.7538(4) 0.44265(18) 0.0374(9) Uani 1 1 d .
N1 N 0.5750(4) 0.4697(5) 0.3681(2) 0.0312(10) Uani 1 1 d .
O5 O 0.9448(4) 0.3085(4) 0.6716(2) 0.0433(10) Uani 1 1 d .
O6 O 0.9226(3) 0.1322(4) 0.74691(17) 0.0349(9) Uani 1 1 d .
O7 O 0.7102(3) -0.0469(4) 0.68971(19) 0.0440(10) Uani 1 1 d .
O8 O 0.8657(3) -0.1885(4) 0.55210(17) 0.0356(9) Uani 1 1 d .
N2 N 0.9250(4) 0.0872(5) 0.6368(2) 0.0311(10) Uani 1 1 d .
C1 C 0.5763(5) 0.3601(6) 0.3255(3) 0.0295(12) Uani 1 1 d .
C2 C 0.5448(5) 0.4532(7) 0.4400(2) 0.0391(14) Uani 1 1 d .
H2A H 0.6272 0.4530 0.4706 0.047 Uiso 1 1 calc R
H2B H 0.4951 0.3670 0.4467 0.047 Uiso 1 1 calc R
C3 C 0.4594(5) 0.5787(6) 0.4528(3) 0.0362(13) Uani 1 1 d .
H3A H 0.3642 0.5595 0.4402 0.043 Uiso 1 1 calc R
H3B H 0.4694 0.6064 0.5015 0.043 Uiso 1 1 calc R
C4 C 0.5109(5) 0.6890(6) 0.4076(3) 0.0306(12) Uani 1 1 d .
C5 C 0.4259(5) 0.8103(6) 0.3857(3) 0.0370(13) Uani 1 1 d .
H5A H 0.3322 0.8090 0.3761 0.044 Uiso 1 1 calc R
C6 C 0.5038(5) 0.9195(6) 0.3819(3) 0.0420(15) Uani 1 1 d .
H6A H 0.4759 1.0097 0.3692 0.050 Uiso 1 1 calc R
C7 C 0.6447(5) 0.8746(6) 0.4015(3) 0.0381(14) Uani 1 1 d .
H7A H 0.6962 0.9474 0.4279 0.046 Uiso 1 1 calc R
C8 C 0.7165(6) 0.8270(7) 0.3384(3) 0.0451(15) Uani 1 1 d .
H8A H 0.6813 0.8783 0.2973 0.054 Uiso 1 1 calc R
H8B H 0.8129 0.8464 0.3456 0.054 Uiso 1 1 calc R
C9 C 0.6950(5) 0.6745(6) 0.3271(3) 0.0332(13) Uani 1 1 d .
C10 C 0.5612(5) 0.6117(6) 0.3450(2) 0.0291(12) Uani 1 1 d .
H10A H 0.4943 0.6183 0.3050 0.035 Uiso 1 1 calc R
C11 C 0.6015(5) 0.2898(5) 0.2111(2) 0.0325(12) Uani 1 1 d .
H11A H 0.5476 0.2069 0.2214 0.039 Uiso 1 1 calc R
C12 C 0.7488(5) 0.2538(7) 0.2176(3) 0.0453(15) Uani 1 1 d .
H12A H 0.7724 0.2188 0.2643 0.054 Uiso 1 1 calc R
H12B H 0.8016 0.3380 0.2111 0.054 Uiso 1 1 calc R
C13 C 0.7856(6) 0.1463(6) 0.1656(3) 0.0462(14) Uani 1 1 d .
H13A H 0.7381 0.0590 0.1756 0.055 Uiso 1 1 calc R
C14 C 0.9360(6) 0.1181(8) 0.1724(4) 0.074(2) Uani 1 1 d .
H14A H 0.9614 0.0842 0.2187 0.112 Uiso 1 1 calc R
H14B H 0.9844 0.2032 0.1643 0.112 Uiso 1 1 calc R
H14C H 0.9581 0.0488 0.1387 0.112 Uiso 1 1 calc R
C15 C 0.7407(6) 0.1916(7) 0.0943(3) 0.0517(16) Uani 1 1 d .
H15A H 0.7564 0.1164 0.0618 0.062 Uiso 1 1 calc R
H15B H 0.7944 0.2717 0.0817 0.062 Uiso 1 1 calc R
C16 C 0.5920(5) 0.2310(7) 0.0879(3) 0.0473(15) Uani 1 1 d .
H16A H 0.5682 0.2647 0.0410 0.057 Uiso 1 1 calc R
H16B H 0.5376 0.1484 0.0956 0.057 Uiso 1 1 calc R
C17 C 0.5601(5) 0.3421(5) 0.1396(2) 0.0339(12) Uani 1 1 d .
H17A H 0.6193 0.4219 0.1311 0.041 Uiso 1 1 calc R
C18 C 0.4158(5) 0.3965(6) 0.1314(3) 0.0363(13) Uani 1 1 d .
H18A H 0.4091 0.4741 0.1645 0.044 Uiso 1 1 calc R
C19 C 0.3834(6) 0.4547(7) 0.0596(3) 0.0512(15) Uani 1 1 d .
H19A H 0.2949 0.4972 0.0573 0.077 Uiso 1 1 calc R
H19B H 0.3845 0.3804 0.0258 0.077 Uiso 1 1 calc R
H19C H 0.4500 0.5240 0.0495 0.077 Uiso 1 1 calc R
C20 C 0.3123(5) 0.2890(7) 0.1488(3) 0.0521(16) Uani 1 1 d .
H20A H 0.2235 0.3308 0.1456 0.078 Uiso 1 1 calc R
H20B H 0.3329 0.2551 0.1955 0.078 Uiso 1 1 calc R
H20C H 0.3142 0.2122 0.1164 0.078 Uiso 1 1 calc R
C21 C 0.9324(5) 0.1848(6) 0.6845(3) 0.0334(13) Uani 1 1 d .
C22 C 0.9563(5) 0.1110(6) 0.5658(3) 0.0385(14) Uani 1 1 d .
H22A H 1.0089 0.1962 0.5619 0.046 Uiso 1 1 calc R
H22B H 0.8740 0.1181 0.5353 0.046 Uiso 1 1 calc R
C23 C 1.0371(5) -0.0146(6) 0.5481(3) 0.0375(14) Uani 1 1 d .
H23A H 1.0267 -0.0339 0.4984 0.045 Uiso 1 1 calc R
H23B H 1.1328 -0.0003 0.5615 0.045 Uiso 1 1 calc R
C24 C 0.9820(5) -0.1310(6) 0.5884(2) 0.0306(13) Uani 1 1 d .
C25 C 1.0637(5) -0.2567(6) 0.6074(3) 0.0373(13) Uani 1 1 d .
H25A H 1.1576 -0.2593 0.6162 0.045 Uiso 1 1 calc R
C26 C 0.9819(5) -0.3633(7) 0.6096(3) 0.0393(14) Uani 1 1 d .
H26A H 1.0061 -0.4551 0.6212 0.047 Uiso 1 1 calc R
C27 C 0.8422(5) -0.3110(6) 0.5899(3) 0.0398(14) Uani 1 1 d .
H27A H 0.7892 -0.3794 0.5614 0.048 Uiso 1 1 calc R
C28 C 0.7719(5) -0.2711(6) 0.6542(3) 0.0417(14) Uani 1 1 d .
H28A H 0.6752 -0.2888 0.6468 0.050 Uiso 1 1 calc R
H28B H 0.8070 -0.3271 0.6937 0.050 Uiso 1 1 calc R
C29 C 0.7959(5) -0.1206(6) 0.6691(3) 0.0322(13) Uani 1 1 d .
C30 C 0.9326(5) -0.0590(6) 0.6538(3) 0.0304(12) Uani 1 1 d .
H30A H 0.9984 -0.0740 0.6938 0.036 Uiso 1 1 calc R
C31 C 0.9514(5) 0.2184(6) 0.8069(3) 0.0372(13) Uani 1 1 d .
H31A H 0.9798 0.3121 0.7929 0.045 Uiso 1 1 calc R
C32 C 1.0642(5) 0.1465(7) 0.8483(3) 0.0431(15) Uani 1 1 d .
H32A H 1.1438 0.1454 0.8213 0.052 Uiso 1 1 calc R
H32B H 1.0382 0.0499 0.8561 0.052 Uiso 1 1 calc R
C33 C 1.1002(5) 0.2144(7) 0.9171(3) 0.0480(15) Uani 1 1 d .
H33A H 1.1328 0.3096 0.9087 0.058 Uiso 1 1 calc R
C34 C 1.2106(6) 0.1350(8) 0.9573(3) 0.069(2) Uani 1 1 d .
H34A H 1.2929 0.1412 0.9335 0.103 Uiso 1 1 calc R
H34B H 1.1845 0.0385 0.9610 0.103 Uiso 1 1 calc R
H34C H 1.2253 0.1745 1.0033 0.103 Uiso 1 1 calc R
C35 C 0.9749(5) 0.2243(8) 0.9572(3) 0.0537(17) Uani 1 1 d .
H35A H 0.9961 0.2752 1.0004 0.064 Uiso 1 1 calc R
H35B H 0.9460 0.1306 0.9692 0.064 Uiso 1 1 calc R
C36 C 0.8607(5) 0.2971(7) 0.9158(3) 0.0447(15) Uani 1 1 d .
H36A H 0.7814 0.2988 0.9429 0.054 Uiso 1 1 calc R
H36B H 0.8869 0.3934 0.9075 0.054 Uiso 1 1 calc R
C37 C 0.8245(4) 0.2273(6) 0.8470(2) 0.0355(12) Uani 1 1 d .
H37A H 0.7964 0.1312 0.8569 0.043 Uiso 1 1 calc R
C38 C 0.7080(5) 0.2970(6) 0.8047(3) 0.0429(14) Uani 1 1 d .
H38A H 0.6902 0.2409 0.7622 0.051 Uiso 1 1 calc R
C39 C 0.5787(5) 0.2958(7) 0.8433(3) 0.0616(18) Uani 1 1 d .
H39A H 0.5041 0.3280 0.8126 0.092 Uiso 1 1 calc R
H39B H 0.5895 0.3565 0.8832 0.092 Uiso 1 1 calc R
H39C H 0.5607 0.2020 0.8584 0.092 Uiso 1 1 calc R
C40 C 0.7352(6) 0.4420(6) 0.7820(3) 0.0513(15) Uani 1 1 d .
H40A H 0.6543 0.4807 0.7587 0.077 Uiso 1 1 calc R
H40B H 0.8066 0.4412 0.7504 0.077 Uiso 1 1 calc R
H40C H 0.7623 0.4983 0.8221 0.077 Uiso 1 1 calc R

loop_
_atom_site_aniso_label
_atom_site_aniso_U_11
_atom_site_aniso_U_22
_atom_site_aniso_U_33
_atom_site_aniso_U_23
_atom_site_aniso_U_13
_atom_site_aniso_U_12
O1 0.0249(18) 0.026(2) 0.038(2) -0.0029(17) 0.0026(14) 0.0039(15)
O2 0.032(2) 0.032(2) 0.047(2) 0.0073(19) 0.0041(16) 0.0016(18)
O3 0.029(2) 0.048(3) 0.067(3) -0.009(2) 0.0142(18) 0.000(2)
O4 0.0303(19) 0.034(2) 0.048(2) -0.0075(19) -0.0007(15) -0.0046(18)
N1 0.028(2) 0.033(3) 0.033(2) 0.000(2) 0.0009(18) 0.000(2)
O5 0.038(2) 0.031(3) 0.062(3) 0.002(2) 0.0104(18) 0.0018(19)
O6 0.033(2) 0.031(2) 0.041(2) -0.0050(18) 0.0098(16) -0.0030(17)
O7 0.021(2) 0.044(3) 0.068(3) -0.004(2) 0.0107(18) 0.0002(19)
O8 0.0263(18) 0.039(2) 0.040(2) -0.0017(18) -0.0029(15) -0.0042(18)
N2 0.027(2) 0.025(3) 0.042(3) 0.004(2) 0.0090(18) -0.002(2)
C1 0.018(3) 0.035(4) 0.036(3) 0.005(3) 0.003(2) 0.003(2)
C2 0.036(3) 0.049(4) 0.032(3) 0.003(3) 0.006(2) -0.004(3)
C3 0.031(3) 0.033(3) 0.045(3) -0.002(3) 0.010(2) 0.002(3)
C4 0.022(3) 0.031(3) 0.039(3) -0.006(2) -0.001(2) 0.001(2)
C5 0.031(3) 0.037(4) 0.044(3) -0.010(3) 0.005(2) 0.006(3)
C6 0.035(3) 0.028(4) 0.063(4) -0.005(3) 0.007(3) 0.008(3)
C7 0.034(3) 0.028(3) 0.052(3) -0.004(3) 0.004(2) -0.001(3)
C8 0.031(3) 0.046(4) 0.059(4) 0.000(3) 0.011(3) -0.004(3)
C9 0.026(3) 0.033(3) 0.041(3) 0.000(3) 0.000(2) 0.002(2)
C10 0.019(3) 0.035(3) 0.034(3) -0.001(3) 0.005(2) -0.003(2)
C11 0.030(3) 0.025(3) 0.043(3) -0.004(2) 0.002(2) 0.002(2)
C12 0.030(3) 0.055(4) 0.050(3) -0.011(3) -0.001(2) 0.019(3)
C13 0.041(3) 0.043(4) 0.054(3) -0.003(3) 0.003(3) 0.013(3)
C14 0.048(4) 0.085(6) 0.090(5) -0.023(4) 0.006(4) 0.038(4)
C15 0.045(4) 0.051(4) 0.060(4) -0.020(3) 0.013(3) 0.014(3)
C16 0.043(3) 0.054(4) 0.045(3) -0.007(3) 0.001(3) 0.014(3)
C17 0.028(3) 0.032(3) 0.043(3) 0.002(2) 0.009(2) -0.001(2)
C18 0.031(3) 0.036(3) 0.042(3) -0.001(3) 0.002(2) 0.002(3)
C19 0.045(3) 0.055(4) 0.053(3) 0.001(3) -0.006(3) 0.007(3)
C20 0.029(3) 0.061(4) 0.065(4) 0.005(3) 0.000(3) -0.009(3)
C21 0.019(3) 0.035(4) 0.047(3) -0.001(3) 0.009(2) 0.001(2)
C22 0.038(3) 0.031(3) 0.047(3) 0.001(3) 0.006(2) -0.002(3)
C23 0.031(3) 0.046(4) 0.036(3) -0.003(3) 0.006(2) -0.005(3)
C24 0.018(3) 0.039(4) 0.035(3) -0.001(2) 0.001(2) -0.007(2)
C25 0.029(3) 0.041(4) 0.042(3) -0.004(3) 0.004(2) 0.008(3)
C26 0.043(3) 0.033(4) 0.042(3) -0.005(3) 0.006(3) 0.008(3)
C27 0.035(3) 0.036(4) 0.048(3) -0.006(3) 0.005(2) -0.006(3)
C28 0.031(3) 0.029(3) 0.066(4) -0.001(3) 0.008(3) -0.008(3)
C29 0.022(3) 0.036(3) 0.039(3) 0.006(3) 0.005(2) -0.004(3)
C30 0.020(3) 0.029(3) 0.042(3) 0.001(2) 0.003(2) -0.005(2)
C31 0.031(3) 0.036(3) 0.045(3) -0.004(3) 0.008(2) -0.001(2)
C32 0.035(3) 0.042(4) 0.052(3) -0.006(3) 0.006(3) 0.004(3)
C33 0.036(3) 0.053(4) 0.056(3) -0.011(3) 0.005(3) 0.000(3)
C34 0.054(4) 0.087(6) 0.063(4) -0.017(4) -0.014(3) 0.012(4)
C35 0.046(3) 0.073(5) 0.042(3) -0.012(3) 0.004(3) -0.005(3)
C36 0.044(3) 0.046(4) 0.046(3) -0.009(3) 0.012(2) -0.006(3)
C37 0.028(3) 0.036(3) 0.043(3) -0.002(3) 0.010(2) 0.000(2)
C38 0.032(3) 0.037(3) 0.060(4) -0.004(3) 0.004(2) 0.001(3)
C39 0.029(3) 0.060(4) 0.098(5) 0.002(4) 0.017(3) 0.004(3)
C40 0.040(3) 0.036(4) 0.078(4) 0.001(3) 0.002(3) 0.003(3)

loop_
_atom_type_symbol
_atom_type_description
_atom_type_scat_dispersion_real
_atom_type_scat_dispersion_imag
_atom_type_scat_source
C C 0.0033 0.0000 'International Tables Vol C Tables 4.2.6.8 and 6.1.1.4'
H H 0.0000 0.0000 'International Tables Vol C Tables 4.2.6.8 and 6.1.1.4'
N N 0.0061 0.0000 'International Tables Vol C Tables 4.2.6.8 and 6.1.1.4'
O O 0.0106 0.0000 'International Tables Vol C Tables 4.2.6.8 and 6.1.1.4'

loop_
_geom_angle_atom_site_label_1
_geom_angle_atom_site_label_2
_geom_angle_atom_site_label_3
_geom_angle
C1 O1 C11 116.4(4)
C7 O4 C4 102.7(4)
C1 N1 C10 124.1(4)
C1 N1 C2 121.0(5)
C10 N1 C2 112.2(4)
C21 O6 C31 119.6(4)
C27 O8 C24 103.0(4)
C21 N2 C30 122.3(5)
C21 N2 C22 123.2(5)
C30 N2 C22 111.1(4)
O2 C1 O1 124.1(5)
O2 C1 N1 123.6(5)
O1 C1 N1 112.3(5)
N1 C2 C3 103.1(4)
N1 C2 H2A 111.1
C3 C2 H2A 111.1
N1 C2 H2B 111.1
C3 C2 H2B 111.1
H2A C2 H2B 109.1
C4 C3 C2 104.7(4)
C4 C3 H3A 110.8
C2 C3 H3A 110.8
C4 C3 H3B 110.8
C2 C3 H3B 110.8
H3A C3 H3B 108.9
O4 C4 C5 102.4(4)
O4 C4 C3 109.2(4)
C5 C4 C3 121.0(4)
O4 C4 C10 106.8(4)
C5 C4 C10 111.5(4)
C3 C4 C10 105.2(4)
C6 C5 C4 108.6(5)
C6 C5 H5A 125.7
C4 C5 H5A 125.7
C5 C6 C7 107.7(5)
C5 C6 H6A 126.2
C7 C6 H6A 126.2
O4 C7 C6 102.9(4)
O4 C7 C8 106.6(5)
C6 C7 C8 111.5(5)
O4 C7 H7A 111.8
C6 C7 H7A 111.8
C8 C7 H7A 111.8
C9 C8 C7 109.9(5)
C9 C8 H8A 109.7
C7 C8 H8A 109.7
C9 C8 H8B 109.7
C7 C8 H8B 109.7
H8A C8 H8B 108.2
O3 C9 C8 121.0(5)
O3 C9 C10 120.7(5)
C8 C9 C10 118.3(5)
N1 C10 C9 112.3(4)
N1 C10 C4 104.2(4)
C9 C10 C4 109.0(4)
N1 C10 H10A 110.4
C9 C10 H10A 110.4
C4 C10 H10A 110.4
O1 C11 C17 108.1(4)
O1 C11 C12 108.7(4)
C17 C11 C12 111.0(4)
O1 C11 H11A 109.7
C17 C11 H11A 109.7
C12 C11 H11A 109.7
C11 C12 C13 112.5(4)
C11 C12 H12A 109.1
C13 C12 H12A 109.1
C11 C12 H12B 109.1
C13 C12 H12B 109.1
H12A C12 H12B 107.8
C15 C13 C12 110.3(5)
C15 C13 C14 111.4(5)
C12 C13 C14 110.4(5)
C15 C13 H13A 108.2
C12 C13 H13A 108.2
C14 C13 H13A 108.2
C13 C14 H14A 109.5
C13 C14 H14B 109.5
H14A C14 H14B 109.5
C13 C14 H14C 109.5
H14A C14 H14C 109.5
H14B C14 H14C 109.5
C13 C15 C16 112.1(5)
C13 C15 H15A 109.2
C16 C15 H15A 109.2
C13 C15 H15B 109.2
C16 C15 H15B 109.2
H15A C15 H15B 107.9
C17 C16 C15 111.7(4)
C17 C16 H16A 109.3
C15 C16 H16A 109.3
C17 C16 H16B 109.3
C15 C16 H16B 109.3
H16A C16 H16B 107.9
C11 C17 C16 108.3(4)
C11 C17 C18 114.1(4)
C16 C17 C18 114.4(4)
C11 C17 H17A 106.5
C16 C17 H17A 106.5
C18 C17 H17A 106.5
C19 C18 C20 110.6(4)
C19 C18 C17 111.3(4)
C20 C18 C17 113.1(5)
C19 C18 H18A 107.2
C20 C18 H18A 107.2
C17 C18 H18A 107.2
C18 C19 H19A 109.5
C18 C19 H19B 109.5
H19A C19 H19B 109.5
C18 C19 H19C 109.5
H19A C19 H19C 109.5
H19B C19 H19C 109.5
C18 C20 H20A 109.5
C18 C20 H20B 109.5
H20A C20 H20B 109.5
C18 C20 H20C 109.5
H20A C20 H20C 109.5
H20B C20 H20C 109.5
O5 C21 N2 123.5(5)
O5 C21 O6 125.1(5)
N2 C21 O6 111.4(5)
N2 C22 C23 104.0(5)
N2 C22 H22A 111.0
C23 C22 H22A 111.0
N2 C22 H22B 111.0
C23 C22 H22B 111.0
H22A C22 H22B 109.0
C24 C23 C22 105.3(4)
C24 C23 H23A 110.7
C22 C23 H23A 110.7
C24 C23 H23B 110.7
C22 C23 H23B 110.7
H23A C23 H23B 108.8
O8 C24 C23 110.5(4)
O8 C24 C25 102.6(4)
C23 C24 C25 121.7(4)
O8 C24 C30 106.4(4)
C23 C24 C30 103.8(4)
C25 C24 C30 111.1(4)
C26 C25 C24 108.3(5)
C26 C25 H25A 125.9
C24 C25 H25A 125.9
C25 C26 C27 107.2(5)
C25 C26 H26A 126.4
C27 C26 H26A 126.4
O8 C27 C26 103.1(4)
O8 C27 C28 108.4(5)
C26 C27 C28 110.4(5)
O8 C27 H27A 111.5
C26 C27 H27A 111.5
C28 C27 H27A 111.5
C29 C28 C27 109.0(5)
C29 C28 H28A 109.9
C27 C28 H28A 109.9
C29 C28 H28B 109.9
C27 C28 H28B 109.9
H28A C28 H28B 108.3
O7 C29 C28 122.0(5)
O7 C29 C30 119.8(5)
C28 C29 C30 118.1(5)
N2 C30 C29 112.8(4)
N2 C30 C24 105.2(4)
C29 C30 C24 108.7(4)
N2 C30 H30A 110.0
C29 C30 H30A 110.0
C24 C30 H30A 110.0
O6 C31 C32 105.3(4)
O6 C31 C37 108.4(4)
C32 C31 C37 111.7(4)
O6 C31 H31A 110.4
C32 C31 H31A 110.4
C37 C31 H31A 110.4
C31 C32 C33 113.2(5)
C31 C32 H32A 108.9
C33 C32 H32A 108.9
C31 C32 H32B 108.9
C33 C32 H32B 108.9
H32A C32 H32B 107.7
C32 C33 C34 110.9(5)
C32 C33 C35 109.0(4)
C34 C33 C35 111.3(5)
C32 C33 H33A 108.5
C34 C33 H33A 108.5
C35 C33 H33A 108.5
C33 C34 H34A 109.5
C33 C34 H34B 109.5
H34A C34 H34B 109.5
C33 C34 H34C 109.5
H34A C34 H34C 109.5
H34B C34 H34C 109.5
C33 C35 C36 111.8(5)
C33 C35 H35A 109.3
C36 C35 H35A 109.3
C33 C35 H35B 109.3
C36 C35 H35B 109.3
H35A C35 H35B 107.9
C37 C36 C35 112.6(5)
C37 C36 H36A 109.1
C35 C36 H36A 109.1
C37 C36 H36B 109.1
C35 C36 H36B 109.1
H36A C36 H36B 107.8
C36 C37 C38 113.8(4)
C36 C37 C31 108.4(4)
C38 C37 C31 112.0(4)
C36 C37 H37A 107.4
C38 C37 H37A 107.4
C31 C37 H37A 107.4
C40 C38 C37 114.9(5)
C40 C38 C39 109.0(5)
C37 C38 C39 111.5(5)
C40 C38 H38A 107.0
C37 C38 H38A 107.0
C39 C38 H38A 107.0
C38 C39 H39A 109.5
C38 C39 H39B 109.5
H39A C39 H39B 109.5
C38 C39 H39C 109.5
H39A C39 H39C 109.5
H39B C39 H39C 109.5
C38 C40 H40A 109.5
C38 C40 H40B 109.5
H40A C40 H40B 109.5
C38 C40 H40C 109.5
H40A C40 H40C 109.5
H40B C40 H40C 109.5

loop_
_geom_bond_atom_site_label_1
_geom_bond_atom_site_label_2
_geom_bond_distance
O1 C1 1.346(6)
O1 C11 1.443(6)
O2 C1 1.220(6)
O3 C9 1.217(6)
O4 C7 1.444(7)
O4 C4 1.454(6)
N1 C1 1.355(7)
N1 C10 1.458(7)
N1 C2 1.468(6)
O5 C21 1.239(7)
O6 C21 1.334(7)
O6 C31 1.457(6)
O7 C29 1.213(6)
O8 C27 1.432(7)
O8 C24 1.441(6)
N2 C21 1.331(7)
N2 C30 1.462(7)
N2 C22 1.463(7)
C2 C3 1.525(8)
C2 H2A 0.9900
C2 H2B 0.9900
C3 C4 1.505(8)
C3 H3A 0.9900
C3 H3B 0.9900
C4 C5 1.504(8)
C4 C10 1.551(7)
C5 C6 1.326(8)
C5 H5A 0.9500
C6 C7 1.509(7)
C6 H6A 0.9500
C7 C8 1.545(8)
C7 H7A 1.0000
C8 C9 1.514(8)
C8 H8A 0.9900
C8 H8B 0.9900
C9 C10 1.542(7)
C10 H10A 1.0000
C11 C17 1.519(7)
C11 C12 1.521(7)
C11 H11A 1.0000
C12 C13 1.522(8)
C12 H12A 0.9900
C12 H12B 0.9900
C13 C15 1.504(8)
C13 C14 1.536(8)
C13 H13A 1.0000
C14 H14A 0.9800
C14 H14B 0.9800
C14 H14C 0.9800
C15 C16 1.542(7)
C15 H15A 0.9900
C15 H15B 0.9900
C16 C17 1.530(8)
C16 H16A 0.9900
C16 H16B 0.9900
C17 C18 1.544(7)
C17 H17A 1.0000
C18 C19 1.530(7)
C18 C20 1.532(8)
C18 H18A 1.0000
C19 H19A 0.9800
C19 H19B 0.9800
C19 H19C 0.9800
C20 H20A 0.9800
C20 H20B 0.9800
C20 H20C 0.9800
C22 C23 1.522(8)
C22 H22A 0.9900
C22 H22B 0.9900
C23 C24 1.507(8)
C23 H23A 0.9900
C23 H23B 0.9900
C24 C25 1.507(8)
C24 C30 1.570(7)
C25 C26 1.327(8)
C25 H25A 0.9500
C26 C27 1.520(8)
C26 H26A 0.9500
C27 C28 1.535(8)
C27 H27A 1.0000
C28 C29 1.510(8)
C28 H28A 0.9900
C28 H28B 0.9900
C29 C30 1.549(7)
C30 H30A 1.0000
C31 C32 1.519(8)
C31 C37 1.547(7)
C31 H31A 1.0000
C32 C33 1.523(8)
C32 H32A 0.9900
C32 H32B 0.9900
C33 C34 1.527(8)
C33 C35 1.534(7)
C33 H33A 1.0000
C34 H34A 0.9800
C34 H34B 0.9800
C34 H34C 0.9800
C35 C36 1.534(8)
C35 H35A 0.9900
C35 H35B 0.9900
C36 C37 1.528(7)
C36 H36A 0.9900
C36 H36B 0.9900
C37 C38 1.546(7)
C37 H37A 1.0000
C38 C40 1.511(8)
C38 C39 1.549(7)
C38 H38A 1.0000
C39 H39A 0.9800
C39 H39B 0.9800
C39 H39C 0.9800
C40 H40A 0.9800
C40 H40B 0.9800
C40 H40C 0.9800

loop_
_geom_torsion_atom_site_label_1
_geom_torsion_atom_site_label_2
_geom_torsion_atom_site_label_3
_geom_torsion_atom_site_label_4
_geom_torsion
C11 O1 C1 O2 -9.0(7)
C11 O1 C1 N1 169.8(4)
C10 N1 C1 O2 -174.6(5)
C2 N1 C1 O2 -14.5(7)
C10 N1 C1 O1 6.5(6)
C2 N1 C1 O1 166.6(4)
C1 N1 C2 C3 -140.6(5)
C10 N1 C2 C3 21.7(5)
N1 C2 C3 C4 -31.8(5)
C7 O4 C4 C5 -37.7(5)
C7 O4 C4 C3 -167.2(4)
C7 O4 C4 C10 79.5(5)
C2 C3 C4 O4 -83.7(5)
C2 C3 C4 C5 157.9(5)
C2 C3 C4 C10 30.6(5)
O4 C4 C5 C6 23.7(6)
C3 C4 C5 C6 145.5(5)
C10 C4 C5 C6 -90.1(5)
C4 C5 C6 C7 -0.1(6)
C4 O4 C7 C6 37.8(5)
C4 O4 C7 C8 -79.7(5)
C5 C6 C7 O4 -23.7(6)
C5 C6 C7 C8 90.2(6)
O4 C7 C8 C9 21.7(6)
C6 C7 C8 C9 -90.0(6)
C7 C8 C9 O3 -143.1(5)
C7 C8 C9 C10 33.7(7)
C1 N1 C10 C9 -83.5(6)
C2 N1 C10 C9 114.9(4)
C1 N1 C10 C4 158.7(4)
C2 N1 C10 C4 -3.0(5)
O3 C9 C10 N1 28.2(7)
C8 C9 C10 N1 -148.6(5)
O3 C9 C10 C4 143.2(5)
C8 C9 C10 C4 -33.6(6)
O4 C4 C10 N1 98.6(5)
C5 C4 C10 N1 -150.3(4)
C3 C4 C10 N1 -17.4(5)
O4 C4 C10 C9 -21.5(6)
C5 C4 C10 C9 89.6(5)
C3 C4 C10 C9 -137.5(4)
C1 O1 C11 C17 164.0(4)
C1 O1 C11 C12 -75.5(5)
O1 C11 C12 C13 -176.7(5)
C17 C11 C12 C13 -57.9(6)
C11 C12 C13 C15 54.2(7)
C11 C12 C13 C14 177.7(5)
C12 C13 C15 C16 -52.7(7)
C14 C13 C15 C16 -175.7(6)
C13 C15 C16 C17 56.0(7)
O1 C11 C17 C16 177.1(4)
C12 C11 C17 C16 58.0(6)
O1 C11 C17 C18 -54.2(5)
C12 C11 C17 C18 -173.3(5)
C15 C16 C17 C11 -57.2(6)
C15 C16 C17 C18 174.3(5)
C11 C17 C18 C19 176.8(5)
C16 C17 C18 C19 -57.7(6)
C11 C17 C18 C20 -58.0(6)
C16 C17 C18 C20 67.5(6)
C30 N2 C21 O5 169.6(5)
C22 N2 C21 O5 12.2(8)
C30 N2 C21 O6 -11.4(6)
C22 N2 C21 O6 -168.8(4)
C31 O6 C21 O5 -11.6(7)
C31 O6 C21 N2 169.3(4)
C21 N2 C22 C23 137.2(5)
C30 N2 C22 C23 -22.4(5)
N2 C22 C23 C24 32.5(5)
C27 O8 C24 C23 169.4(4)
C27 O8 C24 C25 38.3(5)
C27 O8 C24 C30 -78.5(5)
C22 C23 C24 O8 83.8(5)
C22 C23 C24 C25 -156.0(5)
C22 C23 C24 C30 -30.0(5)
O8 C24 C25 C26 -24.8(5)
C23 C24 C25 C26 -148.8(5)
C30 C24 C25 C26 88.5(5)
C24 C25 C26 C27 1.5(6)
C24 O8 C27 C26 -37.5(5)
C24 O8 C27 C28 79.5(5)
C25 C26 C27 O8 22.5(6)
C25 C26 C27 C28 -93.1(6)
O8 C27 C28 C29 -20.3(6)
C26 C27 C28 C29 91.9(6)
C27 C28 C29 O7 141.6(5)
C27 C28 C29 C30 -35.4(7)
C21 N2 C30 C29 85.7(6)
C22 N2 C30 C29 -114.5(5)
C21 N2 C30 C24 -156.0(4)
C22 N2 C30 C24 3.8(5)
O7 C29 C30 N2 -25.9(7)
C28 C29 C30 N2 151.2(5)
O7 C29 C30 C24 -142.2(5)
C28 C29 C30 C24 34.9(6)
O8 C24 C30 N2 -100.1(4)
C23 C24 C30 N2 16.5(5)
C25 C24 C30 N2 148.9(4)
O8 C24 C30 C29 20.9(6)
C23 C24 C30 C29 137.6(4)
C25 C24 C30 C29 -90.0(5)
C21 O6 C31 C32 -121.2(5)
C21 O6 C31 C37 119.2(5)
O6 C31 C32 C33 -174.5(4)
C37 C31 C32 C33 -57.0(6)
C31 C32 C33 C34 178.0(5)
C31 C32 C33 C35 55.1(7)
C32 C33 C35 C36 -54.3(7)
C34 C33 C35 C36 -177.0(5)
C33 C35 C36 C37 57.1(7)
C35 C36 C37 C38 179.0(5)
C35 C36 C37 C31 -55.7(6)
O6 C31 C37 C36 170.7(4)
C32 C31 C37 C36 55.1(6)
O6 C31 C37 C38 -62.9(6)
C32 C31 C37 C38 -178.5(5)
C36 C37 C38 C40 64.0(6)
C31 C37 C38 C40 -59.4(6)
C36 C37 C38 C39 -60.8(6)
C31 C37 C38 C39 175.8(5)
